data_7041247
loop_
_publ_author_name
'Bhat, Sajad A.'
'Pandey, Madhusudan K.'
'Mague, Joel T.'
'Balakrishna, Maravanji S.'

_publ_section_title
;
 Coordination of bis(azol-1-yl)methane-based bisphosphines towards Ru(II),
 Rh(I), Pd(II) and Pt(II): synthesis, structural and catalytic studies.
;
_journal_issue 1
_journal_name_full 'Dalton transactions (Cambridge, England : 2003)'
_journal_page_first 227
_journal_page_last 241
_journal_paper_doi 10.1039/c6dt04094b
_journal_volume 46
_journal_year 2016
_chemical_formula_moiety 'C35 H31 Cl3 N6 P2 Ru'
_chemical_formula_sum 'C35 H31 Cl3 N6 P2 Ru'
_chemical_formula_weight 805.02
_space_group_crystal_system triclinic
_space_group_IT_number 2
_space_group_name_Hall '-P 1'
_space_group_name_H-M_alt 'P -1'
_symmetry_space_group_name_Hall '-P 1'
_symmetry_space_group_name_H-M 'P -1'
_atom_sites_solution_hydrogens geom
_audit_creation_method SHELXL-2014/7
_audit_update_record
;
2016-11-17 deposited with the CCDC.
2016-11-23 downloaded from the CCDC.
;
_cell_angle_alpha 87.8663(17)
_cell_angle_beta 79.437(2)
_cell_angle_gamma 78.663(2)
_cell_formula_units_Z 4
_cell_length_a 9.4977(3)
_cell_length_b 18.3954(4)
_cell_length_c 19.9460(5)
_cell_measurement_reflns_used 37015
_cell_measurement_temperature 150(2)
_cell_measurement_theta_max 31.2400
_cell_measurement_theta_min 2.2230
_cell_volume 3358.94(16)
_computing_structure_refinement 'SHELXL-2014/7 (Sheldrick, 2014)'
_diffrn_ambient_temperature 150(2)
_diffrn_detector_area_resol_mean 28.5714
_diffrn_measured_fraction_theta_full 0.998
_diffrn_measured_fraction_theta_max 0.998
_diffrn_measurement_device_type 'Rigaku saturn 724+'
_diffrn_measurement_method \w
_diffrn_radiation_type MoK\a
_diffrn_radiation_wavelength 0.71073
_diffrn_reflns_av_R_equivalents 0.0489
_diffrn_reflns_av_unetI/netI 0.0332
_diffrn_reflns_Laue_measured_fraction_full 0.998
_diffrn_reflns_Laue_measured_fraction_max 0.998
_diffrn_reflns_limit_h_max 11
_diffrn_reflns_limit_h_min -11
_diffrn_reflns_limit_k_max 21
_diffrn_reflns_limit_k_min -21
_diffrn_reflns_limit_l_max 23
_diffrn_reflns_limit_l_min -23
_diffrn_reflns_number 57268
_diffrn_reflns_point_group_measured_fraction_full 0.998
_diffrn_reflns_point_group_measured_fraction_max 0.998
_diffrn_reflns_theta_full 25.000
_diffrn_reflns_theta_max 25.000
_diffrn_reflns_theta_min 2.223
_exptl_absorpt_coefficient_mu 0.838
_exptl_absorpt_correction_T_max 1.00000
_exptl_absorpt_correction_T_min 0.90277
_exptl_absorpt_correction_type numerical
_exptl_absorpt_process_details 'NUMABS RIGAKU 1999'
_exptl_crystal_colour YELLOW
_exptl_crystal_density_diffrn 1.592
_exptl_crystal_density_method 'Not measured'
_exptl_crystal_description BLOCK
_exptl_crystal_F_000 1632
_exptl_crystal_size_max 0.293
_exptl_crystal_size_mid 0.145
_exptl_crystal_size_min 0.080
_refine_diff_density_max 0.381
_refine_diff_density_min -0.575
_refine_diff_density_rms 0.086
_refine_ls_extinction_method none
_refine_ls_goodness_of_fit_ref 1.039
_refine_ls_hydrogen_treatment constr
_refine_ls_matrix_type full
_refine_ls_number_parameters 847
_refine_ls_number_reflns 11835
_refine_ls_number_restraints 0
_refine_ls_restrained_S_all 1.039
_refine_ls_R_factor_all 0.0353
_refine_ls_R_factor_gt 0.0298
_refine_ls_shift/su_max 0.001
_refine_ls_shift/su_mean 0.000
_refine_ls_structure_factor_coef Fsqd
_refine_ls_weighting_details 'w=1/[\s^2^(Fo^2^)+(0.0270P)^2^+3.5500P] where P=(Fo^2^+2Fc^2^)/3'
_refine_ls_weighting_scheme calc
_refine_ls_wR_factor_gt 0.0651
_refine_ls_wR_factor_ref 0.0681
_reflns_Friedel_coverage 0.000
_reflns_number_gt 10644
_reflns_number_total 11835
_reflns_threshold_expression 'I > 2\s(I)'
_cod_data_source_file c6dt04094b2.cif
_cod_data_source_block Compound-12
_cod_depositor_comments
;
The following automatic conversions were performed:

'_exptl_absorpt_correction_type' value 'Numerical' changed to
'numerical' according to
/usr/data/users/saulius/crontab/automatic-downloads/rss-feeds/RSC/lib/dictionaries/cif_core.dic
dictionary named 'cif_core.dic' version 2.4.2 from 2011-04-26.

Automatic conversion script
Id: cif_fix_values 4268 2015-11-12 08:31:59Z antanas 

 Adding full bibliography for 7041235--7041247.cif.
;
_cod_original_cell_volume 3358.93(15)
_cod_database_code 7041247
_shelx_shelxl_version_number 2014/7
_shelx_space_group_comment
;
The symmetry employed for this shelxl refinement is uniquely defined
by the following loop, which should always be used as a source of
symmetry information in preference to the above space-group names.
They are only intended as comments.
;

loop_
_space_group_symop_operation_xyz
'x, y, z'
'-x, -y, -z'

loop_
_atom_site_label
_atom_site_type_symbol
_atom_site_fract_x
_atom_site_fract_y
_atom_site_fract_z
_atom_site_U_iso_or_equiv
_atom_site_adp_type
_atom_site_occupancy
_atom_site_site_symmetry_order
_atom_site_calc_flag
_atom_site_refinement_flags_posn
_atom_site_refinement_flags_adp
Ru1 Ru 0.98756(2) -0.02128(2) 0.30855(2) 0.01283(5) Uani 1 1 d . .
Ru1A Ru 0.47975(2) 0.51214(2) 0.22816(2) 0.01609(6) Uani 1 1 d . .
Cl1 Cl 0.77503(7) -0.08066(3) 0.32888(3) 0.02174(13) Uani 1 1 d . .
P2 P 0.89187(7) 0.08939(3) 0.36374(3) 0.01403(13) Uani 1 1 d . .
Cl1A Cl 0.42303(7) 0.43515(3) 0.32761(3) 0.02373(14) Uani 1 1 d . .
P1 P 0.92776(6) 0.01643(3) 0.20550(3) 0.01351(13) Uani 1 1 d . .
P1A P 0.34522(7) 0.61924(3) 0.28029(3) 0.01629(13) Uani 1 1 d . .
P2A P 0.29927(7) 0.47467(3) 0.18450(3) 0.01629(13) Uani 1 1 d . .
Cl2 Cl 1.20848(8) 0.22563(4) -0.04855(4) 0.03660(17) Uani 1 1 d . .
Cl3 Cl 1.38527(9) 0.09048(4) -0.00417(4) 0.03881(18) Uani 1 1 d . .
Cl3A Cl 0.19110(9) 0.47716(4) 0.50071(4) 0.0454(2) Uani 1 1 d . .
Cl2A Cl 0.20786(10) 0.32619(5) 0.55117(4) 0.0494(2) Uani 1 1 d . .
N2A N -0.0757(2) 0.62851(12) 0.27740(11) 0.0236(5) Uani 1 1 d . .
N3 N 0.6157(2) 0.06006(10) 0.23513(10) 0.0163(4) Uani 1 1 d . .
N2 N 0.4948(2) 0.06093(11) 0.20707(11) 0.0215(5) Uani 1 1 d . .
N1A N 0.0882(2) 0.70142(11) 0.23817(11) 0.0230(5) Uani 1 1 d . .
N3A N 0.0571(2) 0.59942(11) 0.29347(10) 0.0174(4) Uani 1 1 d . .
N5A N -0.0180(2) 0.42221(11) 0.32991(11) 0.0219(5) Uani 1 1 d . .
N4A N 0.0728(2) 0.46762(11) 0.29965(10) 0.0179(4) Uani 1 1 d . .
N1 N 0.6998(2) 0.00579(11) 0.13644(10) 0.0202(4) Uani 1 1 d . .
N4 N 0.6593(2) 0.15647(10) 0.30190(10) 0.0168(4) Uani 1 1 d . .
N6A N 0.1177(2) 0.37285(11) 0.23077(11) 0.0225(5) Uani 1 1 d . .
N5 N 0.5880(2) 0.22241(11) 0.28036(11) 0.0230(5) Uani 1 1 d . .
N6 N 0.7952(2) 0.23593(11) 0.31514(11) 0.0215(5) Uani 1 1 d . .
C19A C -0.0501(3) 0.68870(14) 0.24405(14) 0.0262(6) Uani 1 1 d . .
H19A H -0.1219 0.7207 0.2256 0.031 Uiso 1 1 calc R U
C23 C 0.7590(3) 0.09373(14) 0.44365(12) 0.0185(5) Uani 1 1 d . .
C29 C 1.0293(3) 0.13666(12) 0.38695(12) 0.0172(5) Uani 1 1 d . .
C34 C 1.1091(3) 0.17683(13) 0.33868(13) 0.0208(5) Uani 1 1 d . .
H34 H 1.0859 0.1841 0.2953 0.025 Uiso 1 1 calc R U
C6A C 0.4126(3) 0.70326(13) 0.24927(13) 0.0188(5) Uani 1 1 d . .
C7 C 1.0107(3) -0.12504(13) 0.15020(13) 0.0202(5) Uani 1 1 d . .
H7 H 0.9597 -0.1393 0.1913 0.024 Uiso 1 1 calc R U
C6 C 1.0153(3) -0.05054(13) 0.13745(12) 0.0164(5) Uani 1 1 d . .
C28 C 0.7175(3) 0.03019(15) 0.47306(13) 0.0249(6) Uani 1 1 d . .
H28 H 0.7593 -0.0159 0.4534 0.030 Uiso 1 1 calc R U
C9 C 1.1578(3) -0.15715(15) 0.04046(13) 0.0272(6) Uani 1 1 d . .
H9 H 1.2061 -0.1930 0.0081 0.033 Uiso 1 1 calc R U
C10 C 1.1622(3) -0.08346(15) 0.02704(14) 0.0306(6) Uani 1 1 d . .
H10 H 1.2122 -0.0695 -0.0145 0.037 Uiso 1 1 calc R U
C13 C 1.1089(3) 0.11881(14) 0.17611(13) 0.0232(6) Uani 1 1 d . .
H13 H 1.1761 0.0826 0.1933 0.028 Uiso 1 1 calc R U
C22 C 0.7826(3) 0.16542(13) 0.32252(12) 0.0166(5) Uani 1 1 d . .
C18A C 0.1534(3) 0.64400(12) 0.27021(12) 0.0166(5) Uani 1 1 d . .
C21A C 0.0139(3) 0.36631(13) 0.28633(14) 0.0236(6) Uani 1 1 d . .
H21A H -0.0314 0.3255 0.2932 0.028 Uiso 1 1 calc R U
C18 C 0.7369(3) 0.02711(12) 0.19241(12) 0.0153(5) Uani 1 1 d . .
C12A C 0.3231(3) 0.62838(13) 0.37310(13) 0.0194(5) Uani 1 1 d . .
C13A C 0.1994(3) 0.67180(14) 0.41119(14) 0.0244(6) Uani 1 1 d . .
H13A H 0.1256 0.6970 0.3894 0.029 Uiso 1 1 calc R U
C30A C 0.2683(3) 0.58541(14) 0.08739(14) 0.0259(6) Uani 1 1 d . .
H30A H 0.3586 0.5925 0.0947 0.031 Uiso 1 1 calc R U
C33 C 1.2223(3) 0.20600(14) 0.35479(14) 0.0254(6) Uani 1 1 d . .
H33 H 1.2743 0.2330 0.3224 0.030 Uiso 1 1 calc R U
C23A C 0.3723(3) 0.39208(13) 0.13056(13) 0.0199(5) Uani 1 1 d . .
C25A C 0.4894(3) 0.26347(14) 0.12301(16) 0.0288(6) Uani 1 1 d . .
H25A H 0.5296 0.2203 0.1438 0.035 Uiso 1 1 calc R U
C30 C 1.0658(3) 0.12705(14) 0.45132(13) 0.0232(6) Uani 1 1 d . .
H30 H 1.0129 0.1009 0.4842 0.028 Uiso 1 1 calc R U
C24A C 0.4350(3) 0.32765(14) 0.16115(14) 0.0246(6) Uani 1 1 d . .
H24A H 0.4404 0.3276 0.2072 0.030 Uiso 1 1 calc R U
C9A C 0.5372(3) 0.82371(15) 0.19846(16) 0.0331(7) Uani 1 1 d . .
H9A H 0.5781 0.8641 0.1815 0.040 Uiso 1 1 calc R U
C16 C 0.9118(3) 0.22739(14) 0.12497(13) 0.0288(6) Uani 1 1 d . .
H16 H 0.8454 0.2639 0.1076 0.035 Uiso 1 1 calc R U
C28A C 0.3686(3) 0.39170(15) 0.06140(14) 0.0261(6) Uani 1 1 d . .
H28A H 0.3283 0.4347 0.0403 0.031 Uiso 1 1 calc R U
C14 C 1.1457(3) 0.18643(16) 0.15520(14) 0.0312(7) Uani 1 1 d . .
H14 H 1.2380 0.1949 0.1576 0.037 Uiso 1 1 calc R U
C11 C 1.0916(3) -0.03031(14) 0.07576(13) 0.0254(6) Uani 1 1 d . .
H11 H 1.0954 0.0193 0.0670 0.031 Uiso 1 1 calc R U
C29A C 0.1972(3) 0.53566(13) 0.12828(13) 0.0194(5) Uani 1 1 d . .
C17 C 0.8742(3) 0.15935(13) 0.14478(13) 0.0219(5) Uani 1 1 d . .
H17 H 0.7835 0.1504 0.1400 0.026 Uiso 1 1 calc R U
C20 C 0.5972(3) 0.09074(13) 0.30281(12) 0.0168(5) Uani 1 1 d . .
H20A H 0.4940 0.1029 0.3220 0.020 Uiso 1 1 calc R U
H20B H 0.6436 0.0537 0.3319 0.020 Uiso 1 1 calc R U
C8 C 1.0823(3) -0.17796(14) 0.10154(13) 0.0237(6) Uani 1 1 d . .
H8 H 1.0793 -0.2277 0.1101 0.028 Uiso 1 1 calc R U
C10A C 0.5590(3) 0.79407(15) 0.26092(16) 0.0331(7) Uani 1 1 d . .
H10A H 0.6157 0.8141 0.2859 0.040 Uiso 1 1 calc R U
C31A C 0.2061(3) 0.62435(15) 0.03604(15) 0.0311(6) Uani 1 1 d . .
H31A H 0.2555 0.6565 0.0084 0.037 Uiso 1 1 calc R U
C19 C 0.5521(3) 0.02750(14) 0.14844(13) 0.0228(6) Uani 1 1 d . .
H19 H 0.4952 0.0193 0.1172 0.027 Uiso 1 1 calc R U
C16A C 0.4210(3) 0.60022(15) 0.47665(15) 0.0328(7) Uani 1 1 d . .
H16A H 0.4961 0.5770 0.4986 0.039 Uiso 1 1 calc R U
C11A C 0.4965(3) 0.73427(14) 0.28680(14) 0.0258(6) Uani 1 1 d . .
H11A H 0.5106 0.7148 0.3293 0.031 Uiso 1 1 calc R U
C24 C 0.6952(3) 0.16242(16) 0.47380(14) 0.0309(6) Uani 1 1 d . .
H24 H 0.7228 0.2053 0.4543 0.037 Uiso 1 1 calc R U
C14A C 0.1854(3) 0.67769(15) 0.48127(14) 0.0313(7) Uani 1 1 d . .
H14A H 0.1013 0.7055 0.5065 0.038 Uiso 1 1 calc R U
C27 C 0.6125(3) 0.0356(2) 0.53240(14) 0.0373(8) Uani 1 1 d . .
H27 H 0.5846 -0.0070 0.5524 0.045 Uiso 1 1 calc R U
C15 C 1.0463(3) 0.24116(15) 0.13092(13) 0.0312(7) Uani 1 1 d . .
H15 H 1.0699 0.2871 0.1186 0.037 Uiso 1 1 calc R U
C26A C 0.4843(3) 0.26334(15) 0.05428(16) 0.0329(7) Uani 1 1 d . .
H26A H 0.5208 0.2202 0.0288 0.039 Uiso 1 1 calc R U
C7A C 0.3931(3) 0.73330(14) 0.18564(14) 0.0233(6) Uani 1 1 d . .
H7A H 0.3386 0.7129 0.1597 0.028 Uiso 1 1 calc R U
C12 C 0.9717(3) 0.10467(13) 0.17163(12) 0.0171(5) Uani 1 1 d . .
C31 C 1.1800(3) 0.15584(15) 0.46735(14) 0.0286(6) Uani 1 1 d . .
H31 H 1.2037 0.1487 0.5106 0.034 Uiso 1 1 calc R U
C21 C 0.6744(3) 0.26744(14) 0.28931(14) 0.0251(6) Uani 1 1 d . .
H21 H 0.6543 0.3176 0.2787 0.030 Uiso 1 1 calc R U
C8A C 0.4546(3) 0.79340(14) 0.16089(15) 0.0297(6) Uani 1 1 d . .
H8A H 0.4402 0.8135 0.1186 0.036 Uiso 1 1 calc R U
C32 C 1.2582(3) 0.19513(14) 0.41877(15) 0.0282(6) Uani 1 1 d . .
H32 H 1.3352 0.2143 0.4293 0.034 Uiso 1 1 calc R U
C17A C 0.4345(3) 0.59244(14) 0.40645(14) 0.0266(6) Uani 1 1 d . .
H17A H 0.5178 0.5633 0.3818 0.032 Uiso 1 1 calc R U
C1 C 1.1062(3) -0.11600(13) 0.36064(13) 0.0228(6) Uani 1 1 d . .
H1 H 1.0599 -0.1475 0.3906 0.027 Uiso 1 1 calc R U
C20A C 0.0769(3) 0.53386(13) 0.33585(13) 0.0192(5) Uani 1 1 d . .
H20C H 0.0006 0.5400 0.3760 0.023 Uiso 1 1 calc R U
H20D H 0.1699 0.5282 0.3509 0.023 Uiso 1 1 calc R U
C15A C 0.2970(4) 0.64201(16) 0.51364(15) 0.0345(7) Uani 1 1 d . .
H15A H 0.2881 0.6463 0.5606 0.041 Uiso 1 1 calc R U
C5 C 1.1494(3) -0.12633(13) 0.28890(13) 0.0217(5) Uani 1 1 d . .
H5 H 1.1363 -0.1652 0.2637 0.026 Uiso 1 1 calc R U
C22A C 0.1543(3) 0.43708(13) 0.24126(12) 0.0174(5) Uani 1 1 d . .
C32A C 0.0707(3) 0.61548(16) 0.02578(15) 0.0334(7) Uani 1 1 d . .
H32A H 0.0290 0.6415 -0.0089 0.040 Uiso 1 1 calc R U
C34A C 0.0603(3) 0.52761(16) 0.11788(14) 0.0297(6) Uani 1 1 d . .
H34A H 0.0109 0.4951 0.1451 0.036 Uiso 1 1 calc R U
C2 C 1.1450(3) -0.05059(14) 0.37872(13) 0.0227(6) Uani 1 1 d . .
H2 H 1.1299 -0.0316 0.4226 0.027 Uiso 1 1 calc R U
C27A C 0.4248(3) 0.32746(16) 0.02378(15) 0.0345(7) Uani 1 1 d . .
H27A H 0.4222 0.3277 -0.0226 0.041 Uiso 1 1 calc R U
C4 C 1.2158(3) -0.06635(14) 0.26328(13) 0.0221(5) Uani 1 1 d . .
H4 H 1.2558 -0.0594 0.2179 0.027 Uiso 1 1 calc R U
C35 C 1.2122(3) 0.13308(15) -0.02196(15) 0.0308(6) Uani 1 1 d . .
H35A H 1.1885 0.1054 -0.0574 0.037 Uiso 1 1 calc R U
H35B H 1.1388 0.1318 0.0186 0.037 Uiso 1 1 calc R U
C25 C 0.5911(3) 0.1668(2) 0.53255(15) 0.0417(8) Uani 1 1 d . .
H25 H 0.5488 0.2127 0.5525 0.050 Uiso 1 1 calc R U
C26 C 0.5499(3) 0.1036(2) 0.56170(15) 0.0447(9) Uani 1 1 d . .
H26 H 0.4797 0.1068 0.6012 0.054 Uiso 1 1 calc R U
C3A C 0.6801(3) 0.44041(15) 0.17324(15) 0.0291(6) Uani 1 1 d . .
H3A H 0.6895 0.3897 0.1669 0.035 Uiso 1 1 calc R U
C33A C -0.0029(3) 0.56784(18) 0.06714(15) 0.0379(7) Uani 1 1 d . .
H33A H -0.0951 0.5627 0.0609 0.045 Uiso 1 1 calc R U
C1A C 0.6301(3) 0.56688(15) 0.15765(15) 0.0275(6) Uani 1 1 d . .
H1A H 0.5995 0.6134 0.1395 0.033 Uiso 1 1 calc R U
C2A C 0.6270(3) 0.49765(15) 0.12974(14) 0.0285(6) Uani 1 1 d . .
H2A H 0.5953 0.4909 0.0894 0.034 Uiso 1 1 calc R U
C3 C 1.2117(3) -0.01838(14) 0.31775(14) 0.0224(6) Uani 1 1 d . .
H3 H 1.2460 0.0258 0.3145 0.027 Uiso 1 1 calc R U
C4A C 0.7161(3) 0.47514(17) 0.22848(16) 0.0344(7) Uani 1 1 d . .
H4A H 0.7522 0.4507 0.2653 0.041 Uiso 1 1 calc R U
C5A C 0.6887(3) 0.55214(16) 0.21873(15) 0.0306(7) Uani 1 1 d . .
H5A H 0.7056 0.5873 0.2470 0.037 Uiso 1 1 calc R U
C35A C 0.1901(5) 0.38544(19) 0.48012(18) 0.0543(10) Uani 1 1 d . .
H35C H 0.2699 0.3686 0.4429 0.065 Uiso 1 1 calc R U
H35D H 0.0995 0.3834 0.4650 0.065 Uiso 1 1 calc R U

loop_
_atom_site_aniso_label
_atom_site_aniso_U_11
_atom_site_aniso_U_22
_atom_site_aniso_U_33
_atom_site_aniso_U_23
_atom_site_aniso_U_13
_atom_site_aniso_U_12
Ru1 0.01308(10) 0.01203(10) 0.01356(10) -0.00060(7) -0.00187(7) -0.00324(7)
Ru1A 0.01141(10) 0.01470(10) 0.02208(11) -0.00282(8) -0.00244(8) -0.00230(8)
Cl1 0.0208(3) 0.0212(3) 0.0253(3) 0.0011(2) -0.0018(3) -0.0115(2)
P2 0.0140(3) 0.0141(3) 0.0141(3) -0.0015(2) -0.0010(2) -0.0043(2)
Cl1A 0.0244(3) 0.0193(3) 0.0261(3) 0.0020(2) -0.0045(3) -0.0010(3)
P1 0.0128(3) 0.0138(3) 0.0135(3) -0.0009(2) -0.0004(2) -0.0032(2)
P1A 0.0131(3) 0.0136(3) 0.0223(3) -0.0020(2) -0.0030(3) -0.0029(2)
P2A 0.0142(3) 0.0151(3) 0.0197(3) -0.0021(2) -0.0020(3) -0.0038(2)
Cl2 0.0338(4) 0.0314(4) 0.0433(4) 0.0025(3) -0.0034(3) -0.0069(3)
Cl3 0.0413(4) 0.0363(4) 0.0413(4) -0.0045(3) -0.0194(3) -0.0015(3)
Cl3A 0.0432(5) 0.0412(4) 0.0487(5) -0.0040(4) 0.0051(4) -0.0121(4)
Cl2A 0.0590(5) 0.0420(4) 0.0441(5) -0.0049(4) 0.0034(4) -0.0135(4)
N2A 0.0151(11) 0.0241(12) 0.0324(13) -0.0024(10) -0.0066(9) -0.0032(9)
N3 0.0150(10) 0.0163(10) 0.0182(10) -0.0018(8) -0.0026(8) -0.0043(8)
N2 0.0156(11) 0.0249(11) 0.0264(12) -0.0002(9) -0.0086(9) -0.0055(9)
N1A 0.0186(11) 0.0188(11) 0.0321(13) 0.0022(9) -0.0067(10) -0.0032(9)
N3A 0.0137(10) 0.0154(10) 0.0230(11) -0.0032(8) -0.0027(9) -0.0025(8)
N5A 0.0188(11) 0.0174(11) 0.0305(12) 0.0059(9) -0.0031(9) -0.0083(9)
N4A 0.0155(10) 0.0160(10) 0.0233(11) 0.0014(8) -0.0022(9) -0.0073(8)
N1 0.0200(11) 0.0238(11) 0.0178(11) 0.0000(9) -0.0055(9) -0.0045(9)
N4 0.0145(10) 0.0159(10) 0.0197(11) -0.0036(8) -0.0017(8) -0.0024(8)
N6A 0.0193(11) 0.0164(10) 0.0335(13) -0.0016(9) -0.0056(10) -0.0065(9)
N5 0.0200(11) 0.0169(11) 0.0300(12) 0.0001(9) -0.0054(10) 0.0024(9)
N6 0.0225(11) 0.0132(10) 0.0283(12) -0.0003(9) -0.0031(9) -0.0036(9)
C19A 0.0187(13) 0.0235(14) 0.0368(16) 0.0025(12) -0.0097(12) -0.0014(11)
C23 0.0135(12) 0.0282(13) 0.0151(12) -0.0030(10) -0.0023(10) -0.0069(10)
C29 0.0165(12) 0.0127(11) 0.0222(13) -0.0056(10) -0.0021(10) -0.0028(10)
C34 0.0169(13) 0.0200(13) 0.0245(14) -0.0018(10) -0.0016(11) -0.0029(10)
C6A 0.0121(12) 0.0146(12) 0.0275(14) -0.0050(10) 0.0018(10) -0.0011(10)
C7 0.0214(13) 0.0223(13) 0.0163(12) -0.0030(10) -0.0028(10) -0.0027(11)
C6 0.0146(12) 0.0187(12) 0.0161(12) -0.0035(10) -0.0036(10) -0.0024(10)
C28 0.0286(15) 0.0365(15) 0.0156(13) -0.0001(11) -0.0075(11) -0.0175(12)
C9 0.0274(15) 0.0290(15) 0.0217(14) -0.0117(11) -0.0028(12) 0.0036(12)
C10 0.0330(16) 0.0349(16) 0.0187(14) -0.0037(12) 0.0079(12) -0.0052(13)
C13 0.0244(14) 0.0271(14) 0.0197(13) 0.0029(11) -0.0038(11) -0.0098(11)
C22 0.0167(12) 0.0176(12) 0.0151(12) -0.0045(10) -0.0013(10) -0.0028(10)
C18A 0.0157(12) 0.0139(12) 0.0201(13) -0.0037(10) -0.0022(10) -0.0034(10)
C21A 0.0189(13) 0.0144(12) 0.0386(16) 0.0044(11) -0.0065(12) -0.0059(10)
C18 0.0162(12) 0.0120(11) 0.0178(12) 0.0000(9) -0.0021(10) -0.0036(9)
C12A 0.0214(13) 0.0165(12) 0.0230(13) -0.0017(10) -0.0050(11) -0.0090(10)
C13A 0.0239(14) 0.0201(13) 0.0298(15) -0.0034(11) -0.0043(12) -0.0056(11)
C30A 0.0274(15) 0.0208(13) 0.0312(15) -0.0008(11) -0.0082(12) -0.0064(11)
C33 0.0195(13) 0.0186(13) 0.0367(16) -0.0015(11) 0.0018(12) -0.0063(11)
C23A 0.0155(12) 0.0207(13) 0.0241(13) -0.0063(10) -0.0010(10) -0.0063(10)
C25A 0.0186(14) 0.0189(13) 0.0482(18) -0.0064(12) -0.0044(13) -0.0020(11)
C30 0.0288(15) 0.0209(13) 0.0226(14) 0.0008(11) -0.0054(11) -0.0107(11)
C24A 0.0196(13) 0.0232(13) 0.0313(15) -0.0053(11) -0.0062(11) -0.0021(11)
C9A 0.0269(15) 0.0185(13) 0.0486(19) -0.0042(13) 0.0125(14) -0.0088(12)
C16 0.0421(17) 0.0182(13) 0.0223(14) 0.0016(11) 0.0001(12) -0.0026(12)
C28A 0.0267(14) 0.0257(14) 0.0257(14) -0.0029(11) -0.0010(12) -0.0079(12)
C14 0.0384(17) 0.0389(16) 0.0220(14) 0.0019(12) -0.0017(12) -0.0251(14)
C11 0.0311(15) 0.0207(13) 0.0219(14) -0.0006(11) 0.0032(12) -0.0064(11)
C29A 0.0193(13) 0.0169(12) 0.0209(13) -0.0041(10) -0.0026(10) -0.0009(10)
C17 0.0256(14) 0.0186(13) 0.0200(13) 0.0004(10) -0.0016(11) -0.0035(11)
C20 0.0139(12) 0.0189(12) 0.0172(12) -0.0043(10) 0.0005(10) -0.0046(10)
C8 0.0298(15) 0.0189(13) 0.0240(14) -0.0025(11) -0.0106(12) -0.0025(11)
C10A 0.0246(15) 0.0297(15) 0.0457(18) -0.0167(14) 0.0030(13) -0.0128(12)
C31A 0.0394(17) 0.0212(14) 0.0323(16) 0.0038(12) -0.0065(13) -0.0055(12)
C19 0.0211(13) 0.0259(14) 0.0243(14) -0.0002(11) -0.0102(11) -0.0058(11)
C16A 0.0444(18) 0.0267(15) 0.0337(16) 0.0034(12) -0.0203(14) -0.0102(13)
C11A 0.0226(14) 0.0250(14) 0.0313(15) -0.0062(12) -0.0031(12) -0.0086(11)
C24 0.0310(16) 0.0336(15) 0.0240(15) -0.0063(12) 0.0023(12) -0.0020(13)
C14A 0.0333(16) 0.0300(15) 0.0297(15) -0.0081(12) 0.0033(13) -0.0107(13)
C27 0.0345(17) 0.072(2) 0.0167(14) 0.0066(14) -0.0059(12) -0.0364(17)
C15 0.056(2) 0.0224(14) 0.0175(13) -0.0002(11) 0.0008(13) -0.0210(14)
C26A 0.0242(15) 0.0272(15) 0.0444(18) -0.0180(13) 0.0078(13) -0.0077(12)
C7A 0.0170(13) 0.0213(13) 0.0299(15) -0.0022(11) 0.0004(11) -0.0036(11)
C12 0.0193(13) 0.0174(12) 0.0130(12) -0.0032(9) 0.0037(10) -0.0051(10)
C31 0.0321(16) 0.0317(15) 0.0271(15) -0.0033(12) -0.0128(12) -0.0111(12)
C21 0.0246(14) 0.0150(12) 0.0336(15) 0.0010(11) -0.0049(12) 0.0005(11)
C8A 0.0254(15) 0.0232(14) 0.0355(16) 0.0043(12) 0.0059(12) -0.0037(12)
C32 0.0210(14) 0.0234(14) 0.0443(17) -0.0080(12) -0.0104(13) -0.0082(11)
C17A 0.0259(14) 0.0213(13) 0.0341(16) -0.0038(11) -0.0082(12) -0.0050(11)
C1 0.0243(14) 0.0177(12) 0.0267(14) 0.0067(11) -0.0112(11) 0.0004(11)
C20A 0.0197(13) 0.0175(12) 0.0207(13) -0.0009(10) -0.0017(10) -0.0064(10)
C15A 0.053(2) 0.0313(16) 0.0229(15) -0.0028(12) -0.0063(14) -0.0172(15)
C5 0.0191(13) 0.0153(12) 0.0293(14) -0.0051(10) -0.0086(11) 0.0050(10)
C22A 0.0148(12) 0.0167(12) 0.0214(13) -0.0002(10) -0.0036(10) -0.0042(10)
C32A 0.0319(16) 0.0347(16) 0.0285(16) 0.0060(13) -0.0080(13) 0.0071(13)
C34A 0.0196(14) 0.0413(17) 0.0279(15) 0.0054(13) -0.0039(12) -0.0068(12)
C2 0.0217(13) 0.0246(13) 0.0225(13) -0.0023(11) -0.0112(11) 0.0011(11)
C27A 0.0371(17) 0.0394(17) 0.0271(15) -0.0125(13) 0.0033(13) -0.0140(14)
C4 0.0134(12) 0.0262(14) 0.0231(13) 0.0006(11) -0.0015(10) 0.0034(10)
C35 0.0316(16) 0.0286(15) 0.0318(16) -0.0052(12) -0.0047(13) -0.0050(12)
C25 0.0274(16) 0.063(2) 0.0269(16) -0.0177(15) 0.0044(13) 0.0053(15)
C26 0.0210(15) 0.097(3) 0.0179(15) -0.0106(17) 0.0054(12) -0.0212(17)
C3A 0.0166(13) 0.0212(14) 0.0440(17) -0.0067(12) 0.0050(12) 0.0014(11)
C33A 0.0205(15) 0.056(2) 0.0342(17) 0.0042(15) -0.0053(13) -0.0019(14)
C1A 0.0156(13) 0.0244(14) 0.0391(16) -0.0001(12) 0.0061(12) -0.0056(11)
C2A 0.0155(13) 0.0382(16) 0.0301(15) -0.0083(13) 0.0056(11) -0.0082(12)
C3 0.0139(12) 0.0206(13) 0.0334(15) -0.0014(11) -0.0076(11) -0.0018(10)
C4A 0.0135(13) 0.0424(18) 0.0445(18) 0.0043(14) -0.0049(13) 0.0000(12)
C5A 0.0124(13) 0.0356(16) 0.0444(18) -0.0120(13) 0.0002(12) -0.0089(12)
C35A 0.076(3) 0.048(2) 0.042(2) -0.0081(16) 0.0018(19) -0.0307(19)

loop_
_atom_type_symbol
_atom_type_description
_atom_type_scat_dispersion_real
_atom_type_scat_dispersion_imag
_atom_type_scat_source
C C 0.0033 0.0016 'International Tables Vol C Tables 4.2.6.8 and 6.1.1.4'
H H 0.0000 0.0000 'International Tables Vol C Tables 4.2.6.8 and 6.1.1.4'
Cl Cl 0.1484 0.1585 'International Tables Vol C Tables 4.2.6.8 and 6.1.1.4'
N N 0.0061 0.0033 'International Tables Vol C Tables 4.2.6.8 and 6.1.1.4'
P P 0.1023 0.0942 'International Tables Vol C Tables 4.2.6.8 and 6.1.1.4'
Ru Ru -1.2594 0.8363 'International Tables Vol C Tables 4.2.6.8 and 6.1.1.4'

loop_
_geom_angle_atom_site_label_1
_geom_angle_atom_site_label_2
_geom_angle_atom_site_label_3
_geom_angle
C3 Ru1 C4 37.71(9)
C3 Ru1 C2 38.00(10)
C4 Ru1 C2 62.61(10)
C3 Ru1 C1 62.75(10)
C4 Ru1 C1 62.15(10)
C2 Ru1 C1 36.98(9)
C3 Ru1 C5 63.10(9)
C4 Ru1 C5 37.26(9)
C2 Ru1 C5 62.60(9)
C1 Ru1 C5 37.46(9)
C3 Ru1 P1 114.80(7)
C4 Ru1 P1 92.80(7)
C2 Ru1 P1 152.54(7)
C1 Ru1 P1 142.55(7)
C5 Ru1 P1 105.88(7)
C3 Ru1 P2 94.21(7)
C4 Ru1 P2 128.70(7)
C2 Ru1 P2 90.78(7)
C1 Ru1 P2 120.84(7)
C5 Ru1 P2 153.15(7)
P1 Ru1 P2 96.43(2)
C3 Ru1 Cl1 151.36(7)
C4 Ru1 Cl1 130.02(7)
C2 Ru1 Cl1 116.89(7)
C1 Ru1 Cl1 88.62(7)
C5 Ru1 Cl1 94.95(7)
P1 Ru1 Cl1 87.79(2)
P2 Ru1 Cl1 100.75(2)
C1A Ru1A C2A 37.87(10)
C1A Ru1A C4A 62.59(11)
C2A Ru1A C4A 62.30(11)
C1A Ru1A C3A 63.13(10)
C2A Ru1A C3A 37.47(11)
C4A Ru1A C3A 37.36(11)
C1A Ru1A C5A 37.76(11)
C2A Ru1A C5A 62.60(10)
C4A Ru1A C5A 36.82(10)
C3A Ru1A C5A 62.36(10)
C1A Ru1A P2A 116.60(8)
C2A Ru1A P2A 91.75(7)
C4A Ru1A P2A 138.58(8)
C3A Ru1A P2A 102.53(8)
C5A Ru1A P2A 153.24(8)
C1A Ru1A P1A 95.33(7)
C2A Ru1A P1A 129.27(8)
C4A Ru1A P1A 122.89(8)
C3A Ru1A P1A 154.98(7)
C5A Ru1A P1A 92.93(7)
P2A Ru1A P1A 98.51(2)
C1A Ru1A Cl1A 151.87(8)
C2A Ru1A Cl1A 136.32(8)
C4A Ru1A Cl1A 90.22(8)
C3A Ru1A Cl1A 100.22(8)
C5A Ru1A Cl1A 115.26(8)
P2A Ru1A Cl1A 88.15(2)
P1A Ru1A Cl1A 93.78(2)
C22 P2 C23 94.85(11)
C22 P2 C29 100.69(11)
C23 P2 C29 102.11(11)
C22 P2 Ru1 120.63(8)
C23 P2 Ru1 120.70(8)
C29 P2 Ru1 114.08(8)
C12 P1 C6 104.32(11)
C12 P1 C18 100.88(11)
C6 P1 C18 98.67(10)
C12 P1 Ru1 117.49(8)
C6 P1 Ru1 112.53(8)
C18 P1 Ru1 120.21(8)
C6A P1A C12A 102.36(11)
C6A P1A C18A 101.55(11)
C12A P1A C18A 99.78(11)
C6A P1A Ru1A 114.22(8)
C12A P1A Ru1A 119.43(8)
C18A P1A Ru1A 116.79(7)
C29A P2A C23A 101.35(11)
C29A P2A C22A 102.43(11)
C23A P2A C22A 97.22(11)
C29A P2A Ru1A 120.48(8)
C23A P2A Ru1A 111.16(8)
C22A P2A Ru1A 120.31(8)
C19A N2A N3A 101.8(2)
C18 N3 N2 110.38(19)
C18 N3 C20 130.9(2)
N2 N3 C20 118.72(19)
C19 N2 N3 101.7(2)
C18A N1A C19A 102.8(2)
C18A N3A N2A 110.27(19)
C18A N3A C20A 128.6(2)
N2A N3A C20A 120.84(19)
C21A N5A N4A 101.9(2)
C22A N4A N5A 110.36(19)
C22A N4A C20A 131.2(2)
N5A N4A C20A 118.17(19)
C18 N1 C19 102.9(2)
C22 N4 N5 110.33(19)
C22 N4 C20 129.4(2)
N5 N4 C20 120.21(19)
C22A N6A C21A 103.1(2)
C21 N5 N4 101.8(2)
C22 N6 C21 102.9(2)
N2A C19A N1A 115.8(2)
N2A C19A H19A 122.1
N1A C19A H19A 122.1
C28 C23 C24 119.5(2)
C28 C23 P2 120.92(19)
C24 C23 P2 119.5(2)
C30 C29 C34 118.5(2)
C30 C29 P2 120.22(18)
C34 C29 P2 121.03(19)
C33 C34 C29 120.6(2)
C33 C34 H34 119.7
C29 C34 H34 119.7
C7A C6A C11A 118.8(2)
C7A C6A P1A 121.15(19)
C11A C6A P1A 119.8(2)
C8 C7 C6 119.9(2)
C8 C7 H7 120.0
C6 C7 H7 120.0
C11 C6 C7 119.2(2)
C11 C6 P1 122.61(18)
C7 C6 P1 118.06(18)
C23 C28 C27 119.5(3)
C23 C28 H28 120.2
C27 C28 H28 120.2
C8 C9 C10 120.3(2)
C8 C9 H9 119.8
C10 C9 H9 119.8
C9 C10 C11 119.6(2)
C9 C10 H10 120.2
C11 C10 H10 120.2
C14 C13 C12 120.6(3)
C14 C13 H13 119.7
C12 C13 H13 119.7
N6 C22 N4 109.3(2)
N6 C22 P2 129.31(18)
N4 C22 P2 120.92(17)
N1A C18A N3A 109.4(2)
N1A C18A P1A 128.87(18)
N3A C18A P1A 121.64(18)
N5A C21A N6A 115.2(2)
N5A C21A H21A 122.4
N6A C21A H21A 122.4
N1 C18 N3 109.4(2)
N1 C18 P1 123.78(18)
N3 C18 P1 126.79(17)
C13A C12A C17A 118.9(2)
C13A C12A P1A 121.8(2)
C17A C12A P1A 119.3(2)
C14A C13A C12A 120.6(3)
C14A C13A H13A 119.7
C12A C13A H13A 119.7
C31A C30A C29A 120.7(3)
C31A C30A H30A 119.6
C29A C30A H30A 119.6
C32 C33 C34 120.2(2)
C32 C33 H33 119.9
C34 C33 H33 119.9
C28A C23A C24A 119.2(2)
C28A C23A P2A 123.0(2)
C24A C23A P2A 117.76(19)
C26A C25A C24A 120.4(3)
C26A C25A H25A 119.8
C24A C25A H25A 119.8
C29 C30 C31 121.0(2)
C29 C30 H30 119.5
C31 C30 H30 119.5
C25A C24A C23A 120.1(3)
C25A C24A H24A 120.0
C23A C24A H24A 120.0
C10A C9A C8A 120.0(3)
C10A C9A H9A 120.0
C8A C9A H9A 120.0
C15 C16 C17 120.6(3)
C15 C16 H16 119.7
C17 C16 H16 119.7
C27A C28A C23A 120.1(3)
C27A C28A H28A 119.9
C23A C28A H28A 119.9
C15 C14 C13 120.4(3)
C15 C14 H14 119.8
C13 C14 H14 119.8
C6 C11 C10 120.6(2)
C6 C11 H11 119.7
C10 C11 H11 119.7
C34A C29A C30A 118.7(2)
C34A C29A P2A 122.7(2)
C30A C29A P2A 118.00(19)
C12 C17 C16 120.3(3)
C12 C17 H17 119.9
C16 C17 H17 119.9
N4 C20 N3 112.01(19)
N4 C20 H20A 109.2
N3 C20 H20A 109.2
N4 C20 H20B 109.2
N3 C20 H20B 109.2
H20A C20 H20B 107.9
C9 C8 C7 120.3(2)
C9 C8 H8 119.9
C7 C8 H8 119.9
C9A C10A C11A 120.2(3)
C9A C10A H10A 119.9
C11A C10A H10A 119.9
C32A C31A C30A 120.1(3)
C32A C31A H31A 120.0
C30A C31A H31A 120.0
N2 C19 N1 115.7(2)
N2 C19 H19 122.2
N1 C19 H19 122.2
C15A C16A C17A 120.3(3)
C15A C16A H16A 119.8
C17A C16A H16A 119.8
C10A C11A C6A 120.3(3)
C10A C11A H11A 119.9
C6A C11A H11A 119.9
C25 C24 C23 120.2(3)
C25 C24 H24 119.9
C23 C24 H24 119.9
C15A C14A C13A 119.8(3)
C15A C14A H14A 120.1
C13A C14A H14A 120.1
C26 C27 C28 120.6(3)
C26 C27 H27 119.7
C28 C27 H27 119.7
C16 C15 C14 119.6(2)
C16 C15 H15 120.2
C14 C15 H15 120.2
C27A C26A C25A 119.5(2)
C27A C26A H26A 120.3
C25A C26A H26A 120.3
C8A C7A C6A 120.2(3)
C8A C7A H7A 119.9
C6A C7A H7A 119.9
C17 C12 C13 118.5(2)
C17 C12 P1 123.73(19)
C13 C12 P1 117.67(19)
C32 C31 C30 119.8(3)
C32 C31 H31 120.1
C30 C31 H31 120.1
N5 C21 N6 115.7(2)
N5 C21 H21 122.2
N6 C21 H21 122.2
C9A C8A C7A 120.5(3)
C9A C8A H8A 119.8
C7A C8A H8A 119.8
C33 C32 C31 120.1(2)
C33 C32 H32 120.0
C31 C32 H32 120.0
C16A C17A C12A 120.0(3)
C16A C17A H17A 120.0
C12A C17A H17A 120.0
C2 C1 C5 108.9(2)
C2 C1 Ru1 71.25(14)
C5 C1 Ru1 71.35(14)
C2 C1 H1 125.6
C5 C1 H1 125.6
Ru1 C1 H1 123.5
N3A C20A N4A 111.8(2)
N3A C20A H20C 109.3
N4A C20A H20C 109.3
N3A C20A H20D 109.3
N4A C20A H20D 109.3
H20C C20A H20D 107.9
C16A C15A C14A 120.3(3)
C16A C15A H15A 119.9
C14A C15A H15A 119.9
C4 C5 C1 107.0(2)
C4 C5 Ru1 70.63(14)
C1 C5 Ru1 71.19(14)
C4 C5 H5 126.5
C1 C5 H5 126.5
Ru1 C5 H5 123.4
N6A C22A N4A 109.4(2)
N6A C22A P2A 123.76(18)
N4A C22A P2A 126.77(17)
C31A C32A C33A 119.9(3)
C31A C32A H32A 120.1
C33A C32A H32A 120.1
C33A C34A C29A 120.3(3)
C33A C34A H34A 119.8
C29A C34A H34A 119.8
C1 C2 C3 107.8(2)
C1 C2 Ru1 71.77(14)
C3 C2 Ru1 69.95(14)
C1 C2 H2 126.1
C3 C2 H2 126.1
Ru1 C2 H2 123.8
C26A C27A C28A 120.7(3)
C26A C27A H27A 119.6
C28A C27A H27A 119.6
C5 C4 C3 109.1(2)
C5 C4 Ru1 72.11(14)
C3 C4 Ru1 70.49(14)
C5 C4 H4 125.5
C3 C4 H4 125.5
Ru1 C4 H4 123.5
Cl2 C35 Cl3 111.68(16)
Cl2 C35 H35A 109.3
Cl3 C35 H35A 109.3
Cl2 C35 H35B 109.3
Cl3 C35 H35B 109.3
H35A C35 H35B 107.9
C26 C25 C24 120.2(3)
C26 C25 H25 119.9
C24 C25 H25 119.9
C25 C26 C27 120.0(3)
C25 C26 H26 120.0
C27 C26 H26 120.0
C2A C3A C4A 106.8(2)
C2A C3A Ru1A 69.95(14)
C4A C3A Ru1A 71.24(15)
C2A C3A H3A 126.6
C4A C3A H3A 126.6
Ru1A C3A H3A 123.9
C32A C33A C34A 120.3(3)
C32A C33A H33A 119.9
C34A C33A H33A 119.9
C2A C1A C5A 107.3(2)
C2A C1A Ru1A 71.17(15)
C5A C1A Ru1A 72.73(15)
C2A C1A H1A 126.3
C5A C1A H1A 126.3
Ru1A C1A H1A 121.5
C3A C2A C1A 108.9(3)
C3A C2A Ru1A 72.58(15)
C1A C2A Ru1A 70.95(15)
C3A C2A H2A 125.6
C1A C2A H2A 125.6
Ru1A C2A H2A 122.6
C4 C3 C2 107.2(2)
C4 C3 Ru1 71.80(14)
C2 C3 Ru1 72.05(14)
C4 C3 H3 126.4
C2 C3 H3 126.4
Ru1 C3 H3 121.5
C5A C4A C3A 109.1(3)
C5A C4A Ru1A 71.87(15)
C3A C4A Ru1A 71.40(15)
C5A C4A H4A 125.4
C3A C4A H4A 125.4
Ru1A C4A H4A 122.9
C4A C5A C1A 107.8(2)
C4A C5A Ru1A 71.31(15)
C1A C5A Ru1A 69.51(14)
C4A C5A H5A 126.1
C1A C5A H5A 126.1
Ru1A C5A H5A 124.7
Cl3A C35A Cl2A 111.05(19)
Cl3A C35A H35C 109.4
Cl2A C35A H35C 109.4
Cl3A C35A H35D 109.4
Cl2A C35A H35D 109.4
H35C C35A H35D 108.0

loop_
_geom_bond_atom_site_label_1
_geom_bond_atom_site_label_2
_geom_bond_distance
Ru1 C3 2.181(2)
Ru1 C4 2.198(2)
Ru1 C2 2.209(2)
Ru1 C1 2.215(2)
Ru1 C5 2.218(2)
Ru1 P1 2.2794(6)
Ru1 P2 2.2924(6)
Ru1 Cl1 2.4426(6)
Ru1A C1A 2.180(3)
Ru1A C2A 2.183(3)
Ru1A C4A 2.216(3)
Ru1A C3A 2.218(3)
Ru1A C5A 2.223(3)
Ru1A P2A 2.2864(6)
Ru1A P1A 2.2959(6)
Ru1A Cl1A 2.4352(6)
P2 C22 1.835(2)
P2 C23 1.836(2)
P2 C29 1.836(2)
P1 C12 1.829(2)
P1 C6 1.833(2)
P1 C18 1.850(2)
P1A C6A 1.831(2)
P1A C12A 1.835(3)
P1A C18A 1.835(2)
P2A C29A 1.826(3)
P2A C23A 1.839(2)
P2A C22A 1.844(2)
Cl2 C35 1.760(3)
Cl3 C35 1.768(3)
Cl3A C35A 1.754(3)
Cl2A C35A 1.768(4)
N2A C19A 1.311(3)
N2A N3A 1.360(3)
N3 C18 1.350(3)
N3 N2 1.364(3)
N3 C20 1.450(3)
N2 C19 1.315(3)
N1A C18A 1.321(3)
N1A C19A 1.362(3)
N3A C18A 1.355(3)
N3A C20A 1.448(3)
N5A C21A 1.324(3)
N5A N4A 1.364(3)
N4A C22A 1.349(3)
N4A C20A 1.450(3)
N1 C18 1.325(3)
N1 C19 1.360(3)
N4 C22 1.351(3)
N4 N5 1.363(3)
N4 C20 1.444(3)
N6A C22A 1.329(3)
N6A C21A 1.361(3)
N5 C21 1.312(3)
N6 C22 1.326(3)
N6 C21 1.361(3)
C19A H19A 0.9300
C23 C28 1.382(4)
C23 C24 1.396(4)
C29 C30 1.386(4)
C29 C34 1.395(3)
C34 C33 1.384(4)
C34 H34 0.9300
C6A C7A 1.394(4)
C6A C11A 1.396(4)
C7 C8 1.386(3)
C7 C6 1.392(3)
C7 H7 0.9300
C6 C11 1.386(3)
C28 C27 1.393(4)
C28 H28 0.9300
C9 C8 1.378(4)
C9 C10 1.379(4)
C9 H9 0.9300
C10 C11 1.387(4)
C10 H10 0.9300
C13 C14 1.387(4)
C13 C12 1.397(3)
C13 H13 0.9300
C21A H21A 0.9300
C12A C13A 1.394(4)
C12A C17A 1.396(4)
C13A C14A 1.386(4)
C13A H13A 0.9300
C30A C31A 1.383(4)
C30A C29A 1.394(4)
C30A H30A 0.9300
C33 C32 1.378(4)
C33 H33 0.9300
C23A C28A 1.387(4)
C23A C24A 1.390(4)
C25A C26A 1.381(4)
C25A C24A 1.387(4)
C25A H25A 0.9300
C30 C31 1.387(4)
C30 H30 0.9300
C24A H24A 0.9300
C9A C10A 1.375(4)
C9A C8A 1.381(4)
C9A H9A 0.9300
C16 C15 1.377(4)
C16 C17 1.392(4)
C16 H16 0.9300
C28A C27A 1.384(4)
C28A H28A 0.9300
C14 C15 1.377(4)
C14 H14 0.9300
C11 H11 0.9300
C29A C34A 1.390(4)
C17 C12 1.390(4)
C17 H17 0.9300
C20 H20A 0.9700
C20 H20B 0.9700
C8 H8 0.9300
C10A C11A 1.390(4)
C10A H10A 0.9300
C31A C32A 1.380(4)
C31A H31A 0.9300
C19 H19 0.9300
C16A C15A 1.374(4)
C16A C17A 1.392(4)
C16A H16A 0.9300
C11A H11A 0.9300
C24 C25 1.381(4)
C24 H24 0.9300
C14A C15A 1.385(4)
C14A H14A 0.9300
C27 C26 1.376(5)
C27 H27 0.9300
C15 H15 0.9300
C26A C27A 1.375(4)
C26A H26A 0.9300
C7A C8A 1.384(4)
C7A H7A 0.9300
C31 C32 1.381(4)
C31 H31 0.9300
C21 H21 0.9300
C8A H8A 0.9300
C32 H32 0.9300
C17A H17A 0.9300
C1 C2 1.403(4)
C1 C5 1.423(4)
C1 H1 0.9300
C20A H20C 0.9700
C20A H20D 0.9700
C15A H15A 0.9300
C5 C4 1.411(4)
C5 H5 0.9300
C32A C33A 1.383(4)
C32A H32A 0.9300
C34A C33A 1.387(4)
C34A H34A 0.9300
C2 C3 1.429(4)
C2 H2 0.9300
C27A H27A 0.9300
C4 C3 1.415(4)
C4 H4 0.9300
C35 H35A 0.9700
C35 H35B 0.9700
C25 C26 1.374(5)
C25 H25 0.9300
C26 H26 0.9300
C3A C2A 1.414(4)
C3A C4A 1.420(4)
C3A H3A 0.9300
C33A H33A 0.9300
C1A C2A 1.416(4)
C1A C5A 1.425(4)
C1A H1A 0.9300
C2A H2A 0.9300
C3 H3 0.9300
C4A C5A 1.402(4)
C4A H4A 0.9300
C5A H5A 0.9300
C35A H35C 0.9700
C35A H35D 0.9700

loop_
_geom_torsion_atom_site_label_1
_geom_torsion_atom_site_label_2
_geom_torsion_atom_site_label_3
_geom_torsion_atom_site_label_4
_geom_torsion
C18 N3 N2 C19 0.3(2)
C20 N3 N2 C19 -178.1(2)
C19A N2A N3A C18A 1.1(3)
C19A N2A N3A C20A 175.3(2)
C21A N5A N4A C22A -0.8(3)
C21A N5A N4A C20A -175.5(2)
C22 N4 N5 C21 0.2(3)
C20 N4 N5 C21 177.8(2)
N3A N2A C19A N1A -1.0(3)
C18A N1A C19A N2A 0.4(3)
C22 P2 C23 C28 132.1(2)
C29 P2 C23 C28 -125.9(2)
Ru1 P2 C23 C28 1.9(2)
C22 P2 C23 C24 -45.6(2)
C29 P2 C23 C24 56.5(2)
Ru1 P2 C23 C24 -175.74(18)
C22 P2 C29 C30 134.6(2)
C23 P2 C29 C30 37.3(2)
Ru1 P2 C29 C30 -94.6(2)
C22 P2 C29 C34 -51.7(2)
C23 P2 C29 C34 -149.0(2)
Ru1 P2 C29 C34 79.1(2)
C30 C29 C34 C33 0.3(4)
P2 C29 C34 C33 -173.50(19)
C12A P1A C6A C7A -155.6(2)
C18A P1A C6A C7A -52.7(2)
Ru1A P1A C6A C7A 73.9(2)
C12A P1A C6A C11A 30.3(2)
C18A P1A C6A C11A 133.2(2)
Ru1A P1A C6A C11A -100.2(2)
C8 C7 C6 C11 0.2(4)
C8 C7 C6 P1 -176.53(19)
C12 P1 C6 C11 -1.4(2)
C18 P1 C6 C11 102.2(2)
Ru1 P1 C6 C11 -129.9(2)
C12 P1 C6 C7 175.21(19)
C18 P1 C6 C7 -81.1(2)
Ru1 P1 C6 C7 46.8(2)
C24 C23 C28 C27 0.0(4)
P2 C23 C28 C27 -177.7(2)
C8 C9 C10 C11 0.8(4)
C21 N6 C22 N4 -0.1(3)
C21 N6 C22 P2 -172.2(2)
N5 N4 C22 N6 -0.1(3)
C20 N4 C22 N6 -177.4(2)
N5 N4 C22 P2 172.79(16)
C20 N4 C22 P2 -4.6(3)
C23 P2 C22 N6 100.0(2)
C29 P2 C22 N6 -3.3(2)
Ru1 P2 C22 N6 -129.8(2)
C23 P2 C22 N4 -71.3(2)
C29 P2 C22 N4 -174.60(19)
Ru1 P2 C22 N4 58.9(2)
C19A N1A C18A N3A 0.3(3)
C19A N1A C18A P1A 176.6(2)
N2A N3A C18A N1A -1.0(3)
C20A N3A C18A N1A -174.6(2)
N2A N3A C18A P1A -177.55(16)
C20A N3A C18A P1A 8.9(3)
C6A P1A C18A N1A 10.5(2)
C12A P1A C18A N1A 115.4(2)
Ru1A P1A C18A N1A -114.4(2)
C6A P1A C18A N3A -173.62(19)
C12A P1A C18A N3A -68.7(2)
Ru1A P1A C18A N3A 61.5(2)
N4A N5A C21A N6A -0.1(3)
C22A N6A C21A N5A 0.9(3)
C19 N1 C18 N3 -0.2(3)
C19 N1 C18 P1 -177.27(18)
N2 N3 C18 N1 -0.1(3)
C20 N3 C18 N1 178.1(2)
N2 N3 C18 P1 176.90(17)
C20 N3 C18 P1 -4.9(4)
C12 P1 C18 N1 90.5(2)
C6 P1 C18 N1 -16.0(2)
Ru1 P1 C18 N1 -138.46(17)
C12 P1 C18 N3 -86.1(2)
C6 P1 C18 N3 167.4(2)
Ru1 P1 C18 N3 44.9(2)
C6A P1A C12A C13A 82.1(2)
C18A P1A C12A C13A -22.1(2)
Ru1A P1A C12A C13A -150.62(17)
C6A P1A C12A C17A -96.3(2)
C18A P1A C12A C17A 159.49(19)
Ru1A P1A C12A C17A 31.0(2)
C17A C12A C13A C14A -1.7(4)
P1A C12A C13A C14A 179.95(19)
C29 C34 C33 C32 0.5(4)
C29A P2A C23A C28A 12.3(2)
C22A P2A C23A C28A 116.6(2)
Ru1A P2A C23A C28A -117.0(2)
C29A P2A C23A C24A -168.3(2)
C22A P2A C23A C24A -64.1(2)
Ru1A P2A C23A C24A 62.4(2)
C34 C29 C30 C31 -0.8(4)
P2 C29 C30 C31 173.1(2)
C26A C25A C24A C23A 1.2(4)
C28A C23A C24A C25A -1.7(4)
P2A C23A C24A C25A 178.91(19)
C24A C23A C28A C27A 1.0(4)
P2A C23A C28A C27A -179.6(2)
C12 C13 C14 C15 1.2(4)
C7 C6 C11 C10 0.2(4)
P1 C6 C11 C10 176.8(2)
C9 C10 C11 C6 -0.7(4)
C31A C30A C29A C34A -2.0(4)
C31A C30A C29A P2A 169.4(2)
C23A P2A C29A C34A 78.1(2)
C22A P2A C29A C34A -22.0(2)
Ru1A P2A C29A C34A -158.82(19)
C23A P2A C29A C30A -92.9(2)
C22A P2A C29A C30A 166.99(19)
Ru1A P2A C29A C30A 30.2(2)
C15 C16 C17 C12 0.8(4)
C22 N4 C20 N3 -106.3(3)
N5 N4 C20 N3 76.6(3)
C18 N3 C20 N4 68.1(3)
N2 N3 C20 N4 -113.8(2)
C10 C9 C8 C7 -0.4(4)
C6 C7 C8 C9 -0.1(4)
C8A C9A C10A C11A -0.9(4)
C29A C30A C31A C32A 1.5(4)
N3 N2 C19 N1 -0.5(3)
C18 N1 C19 N2 0.4(3)
C9A C10A C11A C6A 0.8(4)
C7A C6A C11A C10A 0.1(4)
P1A C6A C11A C10A 174.3(2)
C28 C23 C24 C25 -0.1(4)
P2 C23 C24 C25 177.6(2)
C12A C13A C14A C15A 2.0(4)
C23 C28 C27 C26 0.2(4)
C17 C16 C15 C14 1.5(4)
C13 C14 C15 C16 -2.5(4)
C24A C25A C26A C27A 0.0(4)
C11A C6A C7A C8A -0.8(4)
P1A C6A C7A C8A -174.98(19)
C16 C17 C12 C13 -2.0(4)
C16 C17 C12 P1 174.88(19)
C14 C13 C12 C17 1.0(4)
C14 C13 C12 P1 -176.1(2)
C6 P1 C12 C17 101.8(2)
C18 P1 C12 C17 -0.1(2)
Ru1 P1 C12 C17 -132.80(18)
C6 P1 C12 C13 -81.2(2)
C18 P1 C12 C13 176.80(19)
Ru1 P1 C12 C13 44.1(2)
C29 C30 C31 C32 0.4(4)
N4 N5 C21 N6 -0.3(3)
C22 N6 C21 N5 0.2(3)
C10A C9A C8A C7A 0.1(4)
C6A C7A C8A C9A 0.8(4)
C34 C33 C32 C31 -0.8(4)
C30 C31 C32 C33 0.4(4)
C15A C16A C17A C12A 1.2(4)
C13A C12A C17A C16A 0.1(4)
P1A C12A C17A C16A 178.5(2)
C18A N3A C20A N4A -114.4(3)
N2A N3A C20A N4A 72.6(3)
C22A N4A C20A N3A 57.7(3)
N5A N4A C20A N3A -129.0(2)
C17A C16A C15A C14A -1.0(4)
C13A C14A C15A C16A -0.6(4)
C2 C1 C5 C4 0.2(3)
Ru1 C1 C5 C4 61.93(17)
C2 C1 C5 Ru1 -61.71(17)
C21A N6A C22A N4A -1.4(3)
C21A N6A C22A P2A 176.80(19)
N5A N4A C22A N6A 1.5(3)
C20A N4A C22A N6A 175.2(2)
N5A N4A C22A P2A -176.66(18)
C20A N4A C22A P2A -2.9(4)
C29A P2A C22A N6A 94.8(2)
C23A P2A C22A N6A -8.5(2)
Ru1A P2A C22A N6A -128.23(19)
C29A P2A C22A N4A -87.3(2)
C23A P2A C22A N4A 169.4(2)
Ru1A P2A C22A N4A 49.7(2)
C30A C31A C32A C33A 0.3(4)
C30A C29A C34A C33A 0.8(4)
P2A C29A C34A C33A -170.2(2)
C5 C1 C2 C3 0.8(3)
Ru1 C1 C2 C3 -60.98(17)
C5 C1 C2 Ru1 61.77(17)
C25A C26A C27A C28A -0.7(4)
C23A C28A C27A C26A 0.2(4)
C1 C5 C4 C3 -1.2(3)
Ru1 C5 C4 C3 61.13(17)
C1 C5 C4 Ru1 -62.30(17)
C23 C24 C25 C26 0.0(5)
C24 C25 C26 C27 0.1(5)
C28 C27 C26 C25 -0.2(4)
C31A C32A C33A C34A -1.5(5)
C29A C34A C33A C32A 1.0(5)
C4A C3A C2A C1A 0.0(3)
Ru1A C3A C2A C1A 62.04(18)
C4A C3A C2A Ru1A -62.09(18)
C5A C1A C2A C3A 1.1(3)
Ru1A C1A C2A C3A -63.07(18)
C5A C1A C2A Ru1A 64.21(18)
C5 C4 C3 C2 1.7(3)
Ru1 C4 C3 C2 63.80(17)
C5 C4 C3 Ru1 -62.15(17)
C1 C2 C3 C4 -1.5(3)
Ru1 C2 C3 C4 -63.64(17)
C1 C2 C3 Ru1 62.15(17)
C2A C3A C4A C5A -1.1(3)
Ru1A C3A C4A C5A -62.34(19)
C2A C3A C4A Ru1A 61.24(18)
C3A C4A C5A C1A 1.8(3)
Ru1A C4A C5A C1A -60.23(18)
C3A C4A C5A Ru1A 62.04(19)
C2A C1A C5A C4A -1.8(3)
Ru1A C1A C5A C4A 61.38(19)
C2A C1A C5A Ru1A -63.19(17)
